data_4328237
loop_
_publ_author_name
'Avia Tzubery'
'Edit Y. Tshuva'

_publ_section_title
;
 Cytotoxicity and Hydrolysis of trans-Ti(IV) Complexes of Salen Ligands:
 Structure-Activity Relationship Studies
;
_journal_name_full 'Inorganic Chemistry'
_journal_page_first 1796
_journal_page_last 1804
_journal_paper_doi 10.1021/ic202092u
_journal_volume 51
_journal_year 2012
_chemical_formula_moiety 'C38 H36 N2 O6 Ti'
_chemical_formula_sum 'C38 H36 N2 O6 Ti'
_chemical_formula_weight 664.59
_chemical_name_systematic
; 
 ? 
;
_space_group_IT_number 9
_symmetry_cell_setting monoclinic
_symmetry_space_group_name_Hall 'C -2yc'
_symmetry_space_group_name_H-M 'C 1 c 1'
_atom_sites_solution_hydrogens geom
_atom_sites_solution_primary direct
_atom_sites_solution_secondary difmap
_audit_creation_method SHELXL-97
_cell_angle_alpha 90.00
_cell_angle_beta 117.448(3)
_cell_angle_gamma 90.00
_cell_formula_units_Z 4
_cell_length_a 13.372(1)
_cell_length_b 23.313(4)
_cell_length_c 12.053(2)
_cell_measurement_temperature 173(2)
_cell_volume 3334.4(8)
_computing_cell_refinement 'Bruker SMART'
_computing_data_collection 'Bruker SMART'
_computing_data_reduction 'Bruker SAINT'
_computing_molecular_graphics 'Bruker SHELXTL'
_computing_publication_material 'Bruker SHELXTL'
_computing_structure_refinement 'SHELXL-97 (Sheldrick, 1997)'
_computing_structure_solution 'SHELXS-97 (Sheldrick, 1990)'
_diffrn_ambient_temperature 173(1)
_diffrn_measured_fraction_theta_full 0.990
_diffrn_measured_fraction_theta_max 0.990
_diffrn_measurement_device_type 'CCD area detector'
_diffrn_measurement_method 'phi and omega scans'
_diffrn_radiation_monochromator graphite
_diffrn_radiation_source 'fine-focus sealed tube'
_diffrn_radiation_type MoK\a
_diffrn_radiation_wavelength 0.71073
_diffrn_reflns_av_R_equivalents 0.0500
_diffrn_reflns_av_sigmaI/netI 0.0767
_diffrn_reflns_limit_h_max 17
_diffrn_reflns_limit_h_min -17
_diffrn_reflns_limit_k_max 30
_diffrn_reflns_limit_k_min -30
_diffrn_reflns_limit_l_max 15
_diffrn_reflns_limit_l_min -15
_diffrn_reflns_number 19307
_diffrn_reflns_theta_full 27.99
_diffrn_reflns_theta_max 27.99
_diffrn_reflns_theta_min 2.08
_exptl_absorpt_coefficient_mu 0.306
_exptl_absorpt_correction_type none
_exptl_crystal_colour red
_exptl_crystal_density_diffrn 1.324
_exptl_crystal_description prism
_exptl_crystal_F_000 1392
_exptl_crystal_size_max 0.16
_exptl_crystal_size_mid 0.14
_exptl_crystal_size_min 0.10
_refine_diff_density_max 0.622
_refine_diff_density_min -0.328
_refine_diff_density_rms 0.058
_refine_ls_abs_structure_details 'Flack H D (1983), Acta Cryst. A39, 876-881'
_refine_ls_abs_structure_Flack 0.03(2)
_refine_ls_extinction_method none
_refine_ls_goodness_of_fit_ref 1.046
_refine_ls_hydrogen_treatment constr
_refine_ls_matrix_type full
_refine_ls_number_parameters 430
_refine_ls_number_reflns 7797
_refine_ls_number_restraints 2
_refine_ls_restrained_S_all 1.046
_refine_ls_R_factor_all 0.0778
_refine_ls_R_factor_gt 0.0625
_refine_ls_shift/su_max 0.001
_refine_ls_shift/su_mean 0.000
_refine_ls_structure_factor_coef Fsqd
_refine_ls_weighting_details 'calc w=1/[\s^2^(Fo^2^)+(0.0502P)^2^+0.0000P] where P=(Fo^2^+2Fc^2^)/3'
_refine_ls_weighting_scheme calc
_refine_ls_wR_factor_gt 0.1135
_refine_ls_wR_factor_ref 0.1201
_reflns_number_gt 6386
_reflns_number_total 7797
_reflns_threshold_expression >2sigma(I)
_cod_data_source_file ic202092u_si_002_5.cif
_cod_data_source_block Lig8Ti(O2ArMe2)2
_cod_original_cell_volume 3334.2(9)
_cod_database_code 4328237

loop_
_symmetry_equiv_pos_as_xyz
'x, y, z'
'x, -y, z+1/2'
'x+1/2, y+1/2, z'
'x+1/2, -y+1/2, z+1/2'

loop_
_atom_site_label
_atom_site_type_symbol
_atom_site_fract_x
_atom_site_fract_y
_atom_site_fract_z
_atom_site_U_iso_or_equiv
_atom_site_adp_type
_atom_site_occupancy
_atom_site_symmetry_multiplicity
_atom_site_calc_flag
_atom_site_refinement_flags
C1 C 0.7417(3) 0.50492(13) 0.7371(3) 0.0263(7) Uani 1 1 d .
C2 C 0.8173(3) 0.54159(15) 0.8307(3) 0.0329(8) Uani 1 1 d .
C3 C 0.8681(3) 0.58630(16) 0.7999(4) 0.0439(10) Uani 1 1 d .
H3 H 0.9210 0.6103 0.8637 0.053 Uiso 1 1 calc R
C4 C 0.8418(4) 0.59612(16) 0.6758(4) 0.0456(10) Uani 1 1 d .
H4 H 0.8773 0.6268 0.6555 0.055 Uiso 1 1 calc R
C5 C 0.7655(3) 0.56231(15) 0.5825(4) 0.0410(9) Uani 1 1 d .
H5 H 0.7464 0.5705 0.4979 0.049 Uiso 1 1 calc R
C6 C 0.7152(3) 0.51556(14) 0.6112(3) 0.0285(7) Uani 1 1 d .
C7 C 0.6394(3) 0.47989(14) 0.5102(3) 0.0293(7) Uani 1 1 d .
H7 H 0.6202 0.4924 0.4278 0.035 Uiso 1 1 calc R
C8 C 0.5183(3) 0.40190(15) 0.4125(3) 0.0308(8) Uani 1 1 d .
C9 C 0.4556(3) 0.42686(17) 0.2956(3) 0.0409(9) Uani 1 1 d .
H9 H 0.4637 0.4666 0.2843 0.049 Uiso 1 1 calc R
C10 C 0.3822(4) 0.39420(18) 0.1965(3) 0.0503(11) Uani 1 1 d .
H10 H 0.3394 0.4114 0.1168 0.060 Uiso 1 1 calc R
C11 C 0.3707(3) 0.33695(19) 0.2126(3) 0.0481(10) Uani 1 1 d .
H11 H 0.3213 0.3145 0.1431 0.058 Uiso 1 1 calc R
C12 C 0.4295(3) 0.31118(17) 0.3278(3) 0.0379(8) Uani 1 1 d .
H12 H 0.4201 0.2714 0.3376 0.045 Uiso 1 1 calc R
C13 C 0.5030(3) 0.34396(14) 0.4300(3) 0.0282(7) Uani 1 1 d .
C14 C 0.5606(3) 0.26911(15) 0.5801(3) 0.0344(8) Uani 1 1 d .
H14 H 0.5167 0.2447 0.5116 0.041 Uiso 1 1 calc R
C15 C 0.6148(3) 0.24271(14) 0.7003(3) 0.0331(8) Uani 1 1 d .
C16 C 0.5937(4) 0.18346(16) 0.7051(4) 0.0502(11) Uani 1 1 d .
H16 H 0.5475 0.1634 0.6302 0.060 Uiso 1 1 calc R
C17 C 0.6388(4) 0.15512(17) 0.8159(4) 0.0600(13) Uani 1 1 d .
H17 H 0.6248 0.1152 0.8172 0.072 Uiso 1 1 calc R
C18 C 0.7049(3) 0.18328(16) 0.9269(4) 0.0459(10) Uani 1 1 d .
H18 H 0.7346 0.1629 1.0037 0.055 Uiso 1 1 calc R
C19 C 0.7278(3) 0.24077(15) 0.9264(3) 0.0328(8) Uani 1 1 d .
C20 C 0.6835(3) 0.27186(13) 0.8119(3) 0.0283(7) Uani 1 1 d .
C21 C 0.9394(3) 0.54494(18) 1.0498(3) 0.0492(10) Uani 1 1 d .
H21A H 1.0014 0.5294 1.0372 0.074 Uiso 1 1 calc R
H21B H 0.9441 0.5299 1.1280 0.074 Uiso 1 1 calc R
H21C H 0.9446 0.5869 1.0542 0.074 Uiso 1 1 calc R
C22 C 0.8267(4) 0.24529(18) 1.1471(4) 0.0560(12) Uani 1 1 d .
H22A H 0.7607 0.2295 1.1515 0.084 Uiso 1 1 calc R
H22B H 0.8642 0.2732 1.2146 0.084 Uiso 1 1 calc R
H22C H 0.8792 0.2142 1.1561 0.084 Uiso 1 1 calc R
C23 C 0.8825(3) 0.35122(13) 0.7108(3) 0.0263(7) Uani 1 1 d .
C24 C 0.8918(3) 0.31477(16) 0.6241(3) 0.0351(8) Uani 1 1 d .
C25 C 0.9945(3) 0.28846(16) 0.6575(4) 0.0454(10) Uani 1 1 d .
H25 H 1.0022 0.2632 0.6000 0.054 Uiso 1 1 calc R
C26 C 1.0860(3) 0.29809(18) 0.7727(4) 0.0480(10) Uani 1 1 d .
H26 H 1.1558 0.2796 0.7941 0.058 Uiso 1 1 calc R
C27 C 1.0756(3) 0.33416(17) 0.8551(4) 0.0416(9) Uani 1 1 d .
H27 H 1.1388 0.3404 0.9343 0.050 Uiso 1 1 calc R
C28 C 0.9754(3) 0.36209(15) 0.8269(3) 0.0320(8) Uani 1 1 d .
C29 C 0.7932(3) 0.3061(2) 0.4966(4) 0.0502(11) Uani 1 1 d .
H29A H 0.7359 0.2826 0.5042 0.075 Uiso 1 1 calc R
H29B H 0.8187 0.2868 0.4420 0.075 Uiso 1 1 calc R
H29C H 0.7607 0.3435 0.4606 0.075 Uiso 1 1 calc R
C30 C 0.9657(3) 0.40549(17) 0.9129(3) 0.0442(10) Uani 1 1 d .
H30A H 1.0388 0.4098 0.9871 0.066 Uiso 1 1 calc R
H30B H 0.9093 0.3927 0.9381 0.066 Uiso 1 1 calc R
H30C H 0.9425 0.4424 0.8696 0.066 Uiso 1 1 calc R
C31 C 0.4288(3) 0.40676(14) 0.7229(3) 0.0281(7) Uani 1 1 d .
C32 C 0.3424(3) 0.44103(15) 0.6355(3) 0.0355(8) Uani 1 1 d .
C33 C 0.2487(3) 0.45134(19) 0.6537(4) 0.0504(11) Uani 1 1 d .
H33 H 0.1897 0.4747 0.5955 0.061 Uiso 1 1 calc R
C34 C 0.2392(4) 0.4287(2) 0.7533(5) 0.0623(13) Uani 1 1 d .
H34 H 0.1736 0.4358 0.7630 0.075 Uiso 1 1 calc R
C35 C 0.3250(4) 0.3958(2) 0.8389(4) 0.0512(11) Uani 1 1 d .
H35 H 0.3184 0.3811 0.9087 0.061 Uiso 1 1 calc R
C36 C 0.4216(3) 0.38307(15) 0.8275(3) 0.0348(8) Uani 1 1 d .
C37 C 0.3511(3) 0.46511(17) 0.5255(4) 0.0453(10) Uani 1 1 d .
H37A H 0.4199 0.4881 0.5545 0.068 Uiso 1 1 calc R
H37B H 0.2853 0.4893 0.4768 0.068 Uiso 1 1 calc R
H37C H 0.3537 0.4337 0.4729 0.068 Uiso 1 1 calc R
C38 C 0.5135(3) 0.34606(19) 0.9189(3) 0.0467(10) Uani 1 1 d .
H38A H 0.5022 0.3402 0.9929 0.070 Uiso 1 1 calc R
H38B H 0.5864 0.3647 0.9437 0.070 Uiso 1 1 calc R
H38C H 0.5123 0.3089 0.8803 0.070 Uiso 1 1 calc R
N1 N 0.5947(2) 0.43221(12) 0.5209(2) 0.0260(6) Uani 1 1 d .
N2 N 0.5647(2) 0.32315(12) 0.5539(3) 0.0269(6) Uani 1 1 d .
O1 O 0.69576(18) 0.46144(9) 0.76892(19) 0.0257(5) Uani 1 1 d .
O2 O 0.7058(2) 0.32702(10) 0.8138(2) 0.0322(6) Uani 1 1 d .
O3 O 0.8348(2) 0.52847(11) 0.9483(2) 0.0401(6) Uani 1 1 d .
O4 O 0.7918(2) 0.27290(10) 1.0294(2) 0.0420(7) Uani 1 1 d .
O5 O 0.7847(2) 0.37926(10) 0.6793(2) 0.0312(6) Uani 1 1 d .
O6 O 0.5192(2) 0.39475(10) 0.7060(2) 0.0335(6) Uani 1 1 d .
Ti1 Ti 0.65251(5) 0.38774(2) 0.69577(5) 0.02360(13) Uani 1 1 d .

loop_
_atom_site_aniso_label
_atom_site_aniso_U_11
_atom_site_aniso_U_22
_atom_site_aniso_U_33
_atom_site_aniso_U_23
_atom_site_aniso_U_13
_atom_site_aniso_U_12
C1 0.0328(18) 0.0238(17) 0.0280(17) 0.0036(14) 0.0190(15) 0.0069(14)
C2 0.039(2) 0.0298(19) 0.0342(19) -0.0034(15) 0.0200(17) -0.0030(15)
C3 0.054(2) 0.032(2) 0.051(2) -0.0115(18) 0.029(2) -0.0077(18)
C4 0.068(3) 0.031(2) 0.049(2) -0.0043(18) 0.036(2) -0.0108(19)
C5 0.061(3) 0.031(2) 0.037(2) 0.0030(16) 0.028(2) -0.0018(18)
C6 0.0373(19) 0.0220(17) 0.0293(18) 0.0018(14) 0.0180(15) 0.0034(14)
C7 0.038(2) 0.0289(18) 0.0240(16) 0.0056(14) 0.0172(15) 0.0063(15)
C8 0.0338(19) 0.0305(18) 0.0282(18) -0.0001(14) 0.0144(16) 0.0055(15)
C9 0.058(3) 0.034(2) 0.0255(18) 0.0046(16) 0.0153(18) 0.0049(18)
C10 0.054(3) 0.054(3) 0.0236(19) 0.0060(18) 0.0014(18) 0.014(2)
C11 0.047(2) 0.054(3) 0.028(2) -0.0110(18) 0.0044(18) -0.003(2)
C12 0.0305(19) 0.046(2) 0.0299(19) -0.0022(17) 0.0078(16) -0.0015(17)
C13 0.0248(17) 0.0339(19) 0.0265(17) 0.0017(14) 0.0122(14) 0.0019(15)
C14 0.0320(19) 0.033(2) 0.035(2) -0.0066(16) 0.0126(16) -0.0077(16)
C15 0.038(2) 0.0206(17) 0.042(2) 0.0047(15) 0.0193(17) -0.0015(14)
C16 0.063(3) 0.0259(19) 0.054(3) 0.0014(19) 0.021(2) -0.0065(19)
C17 0.077(3) 0.025(2) 0.070(3) 0.011(2) 0.028(3) -0.007(2)
C18 0.052(2) 0.030(2) 0.052(2) 0.0195(18) 0.020(2) 0.0049(18)
C19 0.0364(19) 0.0294(19) 0.0372(19) 0.0106(16) 0.0209(16) 0.0074(16)
C20 0.0292(17) 0.0231(17) 0.0350(18) 0.0065(15) 0.0168(15) 0.0041(15)
C21 0.051(3) 0.052(3) 0.040(2) -0.0124(19) 0.018(2) -0.010(2)
C22 0.077(3) 0.050(3) 0.034(2) 0.023(2) 0.019(2) 0.009(2)
C23 0.0296(18) 0.0211(16) 0.0291(17) 0.0090(14) 0.0142(15) 0.0032(14)
C24 0.036(2) 0.0298(19) 0.044(2) 0.0005(16) 0.0227(18) -0.0007(15)
C25 0.055(3) 0.032(2) 0.063(3) -0.0044(19) 0.040(2) 0.0052(18)
C26 0.038(2) 0.048(2) 0.060(3) 0.012(2) 0.025(2) 0.0143(19)
C27 0.031(2) 0.047(2) 0.045(2) 0.0110(18) 0.0154(18) 0.0039(17)
C28 0.0283(18) 0.033(2) 0.0346(19) 0.0073(15) 0.0141(16) 0.0007(15)
C29 0.050(3) 0.060(3) 0.048(2) -0.022(2) 0.029(2) -0.008(2)
C30 0.039(2) 0.050(2) 0.0314(19) -0.0003(18) 0.0057(17) 0.0061(18)
C31 0.0310(19) 0.0215(16) 0.0325(18) -0.0111(14) 0.0154(16) -0.0071(14)
C32 0.039(2) 0.0272(18) 0.042(2) -0.0132(16) 0.0203(17) -0.0058(16)
C33 0.037(2) 0.054(3) 0.061(3) -0.003(2) 0.023(2) 0.001(2)
C34 0.048(3) 0.087(4) 0.068(3) -0.010(3) 0.040(2) 0.000(3)
C35 0.054(3) 0.067(3) 0.045(2) -0.014(2) 0.033(2) -0.014(2)
C36 0.041(2) 0.037(2) 0.0329(19) -0.0170(16) 0.0228(17) -0.0172(17)
C37 0.042(2) 0.043(2) 0.050(2) 0.0099(19) 0.020(2) 0.0127(18)
C38 0.054(3) 0.057(3) 0.034(2) -0.0001(19) 0.025(2) -0.013(2)
N1 0.0287(15) 0.0271(15) 0.0213(13) 0.0013(11) 0.0107(12) 0.0067(12)
N2 0.0249(15) 0.0281(15) 0.0273(15) 0.0006(12) 0.0117(12) -0.0010(12)
O1 0.0327(12) 0.0249(12) 0.0200(11) 0.0007(9) 0.0126(9) -0.0010(10)
O2 0.0426(15) 0.0251(13) 0.0208(12) 0.0046(10) 0.0077(11) -0.0020(11)
O3 0.0426(15) 0.0486(16) 0.0274(13) -0.0082(11) 0.0147(12) -0.0118(12)
O4 0.0597(17) 0.0320(14) 0.0293(13) 0.0135(11) 0.0162(13) 0.0033(13)
O5 0.0316(14) 0.0279(13) 0.0320(14) 0.0013(10) 0.0128(12) 0.0037(10)
O6 0.0358(15) 0.0344(14) 0.0358(14) 0.0051(11) 0.0212(13) 0.0018(11)
Ti1 0.0275(3) 0.0230(3) 0.0193(2) 0.0043(3) 0.0099(2) 0.0024(3)

loop_
_atom_type_symbol
_atom_type_description
_atom_type_scat_dispersion_real
_atom_type_scat_dispersion_imag
_atom_type_scat_source
C C 0.0033 0.0016 'International Tables Vol C Tables 4.2.6.8 and 6.1.1.4'
H H 0.0000 0.0000 'International Tables Vol C Tables 4.2.6.8 and 6.1.1.4'
N N 0.0061 0.0033 'International Tables Vol C Tables 4.2.6.8 and 6.1.1.4'
O O 0.0106 0.0060 'International Tables Vol C Tables 4.2.6.8 and 6.1.1.4'
Ti Ti 0.2776 0.4457 'International Tables Vol C Tables 4.2.6.8 and 6.1.1.4'

loop_
_geom_angle_atom_site_label_1
_geom_angle_atom_site_label_2
_geom_angle_atom_site_label_3
_geom_angle
O1 C1 C2 119.3(3)
O1 C1 C6 121.6(3)
C2 C1 C6 119.2(3)
O3 C2 C3 125.3(3)
O3 C2 C1 114.5(3)
C3 C2 C1 120.2(3)
C2 C3 C4 120.1(4)
C2 C3 H3 120.0
C4 C3 H3 120.0
C5 C4 C3 120.9(4)
C5 C4 H4 119.6
C3 C4 H4 119.6
C4 C5 C6 120.4(3)
C4 C5 H5 119.8
C6 C5 H5 119.8
C5 C6 C1 119.3(3)
C5 C6 C7 118.2(3)
C1 C6 C7 122.6(3)
N1 C7 C6 126.2(3)
N1 C7 H7 116.9
C6 C7 H7 116.9
C9 C8 C13 119.7(3)
C9 C8 N1 124.4(3)
C13 C8 N1 115.8(3)
C10 C9 C8 120.2(4)
C10 C9 H9 119.9
C8 C9 H9 119.9
C11 C10 C9 119.9(3)
C11 C10 H10 120.0
C9 C10 H10 120.0
C10 C11 C12 121.3(3)
C10 C11 H11 119.3
C12 C11 H11 119.3
C11 C12 C13 119.5(4)
C11 C12 H12 120.2
C13 C12 H12 120.2
C12 C13 C8 119.2(3)
C12 C13 N2 125.0(3)
C8 C13 N2 115.8(3)
N2 C14 C15 127.1(3)
N2 C14 H14 116.5
C15 C14 H14 116.5
C20 C15 C16 119.1(3)
C20 C15 C14 124.4(3)
C16 C15 C14 116.4(3)
C17 C16 C15 120.6(4)
C17 C16 H16 119.7
C15 C16 H16 119.7
C16 C17 C18 121.1(4)
C16 C17 H17 119.4
C18 C17 H17 119.4
C19 C18 C17 120.2(4)
C19 C18 H18 119.9
C17 C18 H18 119.9
O4 C19 C18 125.4(3)
O4 C19 C20 114.2(3)
C18 C19 C20 120.4(3)
O2 C20 C15 122.1(3)
O2 C20 C19 119.3(3)
C15 C20 C19 118.6(3)
O3 C21 H21A 109.5
O3 C21 H21B 109.5
H21A C21 H21B 109.5
O3 C21 H21C 109.5
H21A C21 H21C 109.5
H21B C21 H21C 109.5
O4 C22 H22A 109.5
O4 C22 H22B 109.5
H22A C22 H22B 109.5
O4 C22 H22C 109.5
H22A C22 H22C 109.5
H22B C22 H22C 109.5
O5 C23 C24 119.5(3)
O5 C23 C28 119.4(3)
C24 C23 C28 120.9(3)
C25 C24 C23 118.1(3)
C25 C24 C29 121.5(4)
C23 C24 C29 120.4(3)
C24 C25 C26 121.4(4)
C24 C25 H25 119.3
C26 C25 H25 119.3
C27 C26 C25 119.6(4)
C27 C26 H26 120.2
C25 C26 H26 120.2
C26 C27 C28 121.7(4)
C26 C27 H27 119.1
C28 C27 H27 119.1
C27 C28 C23 118.2(3)
C27 C28 C30 122.1(3)
C23 C28 C30 119.6(3)
C24 C29 H29A 109.5
C24 C29 H29B 109.5
H29A C29 H29B 109.5
C24 C29 H29C 109.5
H29A C29 H29C 109.5
H29B C29 H29C 109.5
C28 C30 H30A 109.5
C28 C30 H30B 109.5
H30A C30 H30B 109.5
C28 C30 H30C 109.5
H30A C30 H30C 109.5
H30B C30 H30C 109.5
O6 C31 C32 119.5(3)
O6 C31 C36 119.2(3)
C32 C31 C36 121.3(3)
C33 C32 C31 118.1(4)
C33 C32 C37 121.4(4)
C31 C32 C37 120.5(3)
C34 C33 C32 121.8(4)
C34 C33 H33 119.1
C32 C33 H33 119.1
C33 C34 C35 119.4(4)
C33 C34 H34 120.3
C35 C34 H34 120.3
C34 C35 C36 122.6(4)
C34 C35 H35 118.7
C36 C35 H35 118.7
C35 C36 C31 116.8(4)
C35 C36 C38 122.5(3)
C31 C36 C38 120.8(3)
C32 C37 H37A 109.5
C32 C37 H37B 109.5
H37A C37 H37B 109.5
C32 C37 H37C 109.5
H37A C37 H37C 109.5
H37B C37 H37C 109.5
C36 C38 H38A 109.5
C36 C38 H38B 109.5
H38A C38 H38B 109.5
C36 C38 H38C 109.5
H38A C38 H38C 109.5
H38B C38 H38C 109.5
C7 N1 C8 120.3(3)
C7 N1 Ti1 122.5(2)
C8 N1 Ti1 116.3(2)
C14 N2 C13 121.0(3)
C14 N2 Ti1 123.1(2)
C13 N2 Ti1 115.6(2)
C1 O1 Ti1 129.72(19)
C20 O2 Ti1 135.3(2)
C2 O3 C21 117.7(3)
C19 O4 C22 116.0(3)
C23 O5 Ti1 149.1(2)
C31 O6 Ti1 171.7(2)
O6 Ti1 O5 177.79(13)
O6 Ti1 O1 89.18(10)
O5 Ti1 O1 92.54(10)
O6 Ti1 O2 93.21(11)
O5 Ti1 O2 87.38(11)
O1 Ti1 O2 113.50(10)
O6 Ti1 N1 95.81(10)
O5 Ti1 N1 82.97(10)
O1 Ti1 N1 85.05(10)
O2 Ti1 N1 159.51(10)
O6 Ti1 N2 85.74(11)
O5 Ti1 N2 92.16(10)
O1 Ti1 N2 158.86(10)
O2 Ti1 N2 87.30(9)
N1 Ti1 N2 75.09(11)

loop_
_geom_bond_atom_site_label_1
_geom_bond_atom_site_label_2
_geom_bond_distance
C1 O1 1.330(4)
C1 C2 1.405(5)
C1 C6 1.412(4)
C2 O3 1.360(4)
C2 C3 1.385(5)
C3 C4 1.388(5)
C3 H3 0.9500
C4 C5 1.367(5)
C4 H4 0.9500
C5 C6 1.404(5)
C5 H5 0.9500
C6 C7 1.436(4)
C7 N1 1.296(4)
C7 H7 0.9500
C8 C9 1.392(4)
C8 C13 1.397(5)
C8 N1 1.421(4)
C9 C10 1.375(5)
C9 H9 0.9500
C10 C11 1.368(6)
C10 H10 0.9500
C11 C12 1.378(5)
C11 H11 0.9500
C12 C13 1.397(5)
C12 H12 0.9500
C13 N2 1.418(4)
C14 N2 1.306(4)
C14 C15 1.427(5)
C14 H14 0.9500
C15 C20 1.405(5)
C15 C16 1.417(5)
C16 C17 1.356(6)
C16 H16 0.9500
C17 C18 1.383(6)
C17 H17 0.9500
C18 C19 1.375(5)
C18 H18 0.9500
C19 O4 1.362(4)
C19 C20 1.424(5)
C20 O2 1.318(4)
C21 O3 1.422(4)
C21 H21A 0.9800
C21 H21B 0.9800
C21 H21C 0.9800
C22 O4 1.426(4)
C22 H22A 0.9800
C22 H22B 0.9800
C22 H22C 0.9800
C23 O5 1.351(4)
C23 C24 1.396(5)
C23 C28 1.401(4)
C24 C25 1.383(5)
C24 C29 1.508(5)
C25 C26 1.382(6)
C25 H25 0.9500
C26 C27 1.357(5)
C26 H26 0.9500
C27 C28 1.383(5)
C27 H27 0.9500
C28 C30 1.496(5)
C29 H29A 0.9800
C29 H29B 0.9800
C29 H29C 0.9800
C30 H30A 0.9800
C30 H30B 0.9800
C30 H30C 0.9800
C31 O6 1.344(4)
C31 C32 1.400(5)
C31 C36 1.420(5)
C32 C33 1.389(5)
C32 C37 1.493(5)
C33 C34 1.370(6)
C33 H33 0.9500
C34 C35 1.371(6)
C34 H34 0.9500
C35 C36 1.392(5)
C35 H35 0.9500
C36 C38 1.490(5)
C37 H37A 0.9800
C37 H37B 0.9800
C37 H37C 0.9800
C38 H38A 0.9800
C38 H38B 0.9800
C38 H38C 0.9800
N1 Ti1 2.148(3)
N2 Ti1 2.172(3)
O1 Ti1 1.896(2)
O2 Ti1 1.898(2)
O5 Ti1 1.878(2)
O6 Ti1 1.850(2)
